data_7033402
loop_
_publ_author_name
'Clark, Ewan R.'
'Hayward, John J.'
'Leontowicz, Bryce J.'
'Anwar, Muhammad U.'
'Pilkington, Melanie'
'Rawson, Jeremy M.'

_publ_section_title
;
 Copper-promoted aerial oxidation of benzothiadiazines: access to
 benzothiadiazine S-oxide heterocycles.
;
_journal_issue 5
_journal_name_full 'Dalton transactions (Cambridge, England : 2003)'
_journal_page_first 2071
_journal_page_last 2074
_journal_paper_doi 10.1039/c4dt03467h
_journal_volume 44
_journal_year 2015
_chemical_formula_moiety 'C13 H10 N2 O S'
_chemical_formula_sum 'C13 H10 N2 O S'
_chemical_formula_weight 242.29
_chemical_name_systematic
; 
 ? 
;
_space_group_IT_number 61
_symmetry_cell_setting orthorhombic
_symmetry_space_group_name_Hall '-P 2ac 2ab'
_symmetry_space_group_name_H-M 'P b c a'
_atom_sites_solution_hydrogens geom
_atom_sites_solution_primary direct
_atom_sites_solution_secondary difmap
_audit_creation_method SHELXL-97
_audit_update_record
;
2014-12-09 deposited with the CCDC.
2014-12-12 downloaded from the CCDC.
;
_cell_angle_alpha 90.00
_cell_angle_beta 90.00
_cell_angle_gamma 90.00
_cell_formula_units_Z 8
_cell_length_a 8.4577(5)
_cell_length_b 11.9926(7)
_cell_length_c 21.3438(13)
_cell_measurement_reflns_used 9900
_cell_measurement_temperature 150(2)
_cell_measurement_theta_max 33.244
_cell_measurement_theta_min 3.073
_cell_volume 2164.9(2)
_computing_cell_refinement 'Bruker SAINT'
_computing_data_collection 'Bruker APEX2'
_computing_data_reduction 'Bruker SAINT'
_computing_molecular_graphics 'Mercury v.3.0 (CCD)'
_computing_publication_material 'Bruker SHELXTL XCIF'
_computing_structure_refinement 'SHELXL-97 (Sheldrick, 2008)'
_computing_structure_solution 'SHELXS-97 (Sheldrick, 2008)'
_diffrn_ambient_temperature 150(2)
_diffrn_measured_fraction_theta_full 0.998
_diffrn_measured_fraction_theta_max 0.998
_diffrn_measurement_device_type 'Bruker APEX-II CCD'
_diffrn_measurement_method 'phi and omega scans'
_diffrn_radiation_monochromator graphite
_diffrn_radiation_source 'fine-focus sealed tube'
_diffrn_radiation_type MoK\a
_diffrn_radiation_wavelength 0.71073
_diffrn_reflns_av_R_equivalents 0.0321
_diffrn_reflns_av_unetI/netI 0.0254
_diffrn_reflns_limit_h_max 10
_diffrn_reflns_limit_h_min -9
_diffrn_reflns_limit_k_max 14
_diffrn_reflns_limit_k_min -8
_diffrn_reflns_limit_l_max 22
_diffrn_reflns_limit_l_min -25
_diffrn_reflns_number 10187
_diffrn_reflns_theta_full 24.99
_diffrn_reflns_theta_max 24.99
_diffrn_reflns_theta_min 3.07
_exptl_absorpt_coefficient_mu 0.281
_exptl_absorpt_correction_T_max 0.9806
_exptl_absorpt_correction_T_min 0.8841
_exptl_absorpt_correction_type empirical
_exptl_absorpt_process_details sadabs
_exptl_crystal_colour colourless
_exptl_crystal_density_diffrn 1.487
_exptl_crystal_density_method 'not measured'
_exptl_crystal_description lathe
_exptl_crystal_F_000 1008
_exptl_crystal_size_max 0.45
_exptl_crystal_size_mid 0.20
_exptl_crystal_size_min 0.07
_refine_diff_density_max 0.276
_refine_diff_density_min -0.381
_refine_diff_density_rms 0.071
_refine_ls_extinction_method none
_refine_ls_goodness_of_fit_ref 1.195
_refine_ls_hydrogen_treatment refxyz
_refine_ls_matrix_type full
_refine_ls_number_parameters 185
_refine_ls_number_reflns 1904
_refine_ls_number_restraints 0
_refine_ls_restrained_S_all 1.195
_refine_ls_R_factor_all 0.0469
_refine_ls_R_factor_gt 0.0438
_refine_ls_shift/su_max 0.000
_refine_ls_shift/su_mean 0.000
_refine_ls_structure_factor_coef Fsqd
_refine_ls_weighting_details 'calc w=1/[\s^2^(Fo^2^)+(0.0461P)^2^+2.5867P] where P=(Fo^2^+2Fc^2^)/3'
_refine_ls_weighting_scheme calc
_refine_ls_wR_factor_gt 0.1101
_refine_ls_wR_factor_ref 0.1118
_reflns_number_gt 1809
_reflns_number_total 1904
_reflns_threshold_expression >2sigma(I)
_cod_data_source_file c4dt03467h2.cif
_cod_data_source_block compound_2a
_cod_depositor_comments
;
The following automatic conversions were performed:

'_symmetry_cell_setting' value 'Orthorhombic' changed to
'orthorhombic' according to
/usr/data/users/saulius/crontab/automatic-downloads/rss-feeds/RSC/lib/dictionaries/cif_core.dic
dictionary named 'cif_core.dic' version 2.4.2 from 2011-04-26.

Automatic conversion script
Id: cif_fix_values 2935 2014-11-11 08:27:57Z andrius 

 Adding full bibliography for 7033401--7033404.cif.
;
_cod_original_sg_symbol_H-M Pbca
_cod_database_code 7033402

loop_
_symmetry_equiv_pos_as_xyz
'x, y, z'
'-x+1/2, -y, z+1/2'
'-x, y+1/2, -z+1/2'
'x+1/2, -y+1/2, -z'
'-x, -y, -z'
'x-1/2, y, -z-1/2'
'x, -y-1/2, z-1/2'
'-x-1/2, y-1/2, z'

loop_
_atom_site_label
_atom_site_type_symbol
_atom_site_fract_x
_atom_site_fract_y
_atom_site_fract_z
_atom_site_U_iso_or_equiv
_atom_site_adp_type
_atom_site_occupancy
_atom_site_symmetry_multiplicity
_atom_site_calc_flag
S1 S 0.04937(7) 0.81249(5) 0.09887(3) 0.0162(2) Uani 1 1 d
O1 O 0.1908(2) 0.75984(13) 0.12965(8) 0.0213(4) Uani 1 1 d
N1 N 0.1153(2) 0.88479(15) 0.03786(9) 0.0162(4) Uani 1 1 d
N2 N 0.1561(2) 1.05204(16) 0.09415(9) 0.0153(4) Uani 1 1 d
C11 C -0.0094(3) 0.92110(19) 0.15005(11) 0.0162(5) Uani 1 1 d
C12 C -0.1148(3) 0.8967(2) 0.19827(12) 0.0233(6) Uani 1 1 d
C13 C -0.1544(3) 0.9784(2) 0.24112(12) 0.0260(6) Uani 1 1 d
C14 C -0.0905(3) 1.0848(2) 0.23517(11) 0.0245(6) Uani 1 1 d
C15 C 0.0128(3) 1.1101(2) 0.18714(11) 0.0193(5) Uani 1 1 d
C16 C 0.0535(3) 1.02784(19) 0.14366(10) 0.0156(5) Uani 1 1 d
C20 C 0.1754(3) 0.98497(18) 0.04392(10) 0.0144(5) Uani 1 1 d
C21 C 0.2705(3) 1.02810(18) -0.00938(10) 0.0139(5) Uani 1 1 d
C22 C 0.3362(3) 0.95137(19) -0.05120(11) 0.0173(5) Uani 1 1 d
C23 C 0.4282(3) 0.9882(2) -0.10034(11) 0.0206(5) Uani 1 1 d
C24 C 0.4585(3) 1.1011(2) -0.10830(12) 0.0225(6) Uani 1 1 d
C25 C 0.3925(3) 1.1772(2) -0.06718(11) 0.0207(5) Uani 1 1 d
C26 C 0.2967(3) 1.14147(19) -0.01847(11) 0.0166(5) Uani 1 1 d
H15 H 0.055(3) 1.182(2) 0.1833(13) 0.022(2) Uiso 1 1 d
H12 H -0.160(3) 0.822(2) 0.2030(12) 0.022(2) Uiso 1 1 d
H2 H 0.208(3) 1.114(2) 0.0956(12) 0.022(2) Uiso 1 1 d
H13 H -0.224(3) 0.959(2) 0.2728(12) 0.022(2) Uiso 1 1 d
H14 H -0.118(3) 1.141(2) 0.2652(12) 0.022(2) Uiso 1 1 d
H23 H 0.471(3) 0.939(2) -0.1259(13) 0.022(2) Uiso 1 1 d
H22 H 0.317(3) 0.873(2) -0.0446(12) 0.022(2) Uiso 1 1 d
H25 H 0.412(3) 1.256(2) -0.0718(12) 0.022(2) Uiso 1 1 d
H26 H 0.250(3) 1.196(2) 0.0089(12) 0.022(2) Uiso 1 1 d
H24 H 0.524(3) 1.126(2) -0.1429(13) 0.022(2) Uiso 1 1 d

loop_
_atom_site_aniso_label
_atom_site_aniso_U_11
_atom_site_aniso_U_22
_atom_site_aniso_U_33
_atom_site_aniso_U_23
_atom_site_aniso_U_13
_atom_site_aniso_U_12
S1 0.0180(3) 0.0124(3) 0.0183(3) 0.0005(2) 0.0013(2) -0.0015(2)
O1 0.0231(9) 0.0172(8) 0.0234(9) 0.0028(7) 0.0002(7) 0.0051(7)
N1 0.0190(10) 0.0144(10) 0.0153(9) -0.0008(7) 0.0004(8) -0.0004(8)
N2 0.0183(10) 0.0119(9) 0.0156(10) -0.0003(7) 0.0010(8) -0.0022(8)
C11 0.0145(11) 0.0184(11) 0.0156(11) 0.0009(9) -0.0006(9) 0.0034(9)
C12 0.0201(13) 0.0253(13) 0.0245(13) 0.0041(10) 0.0030(10) 0.0019(11)
C13 0.0236(14) 0.0347(15) 0.0196(13) 0.0055(11) 0.0077(11) 0.0058(12)
C14 0.0269(14) 0.0285(14) 0.0180(12) -0.0028(10) 0.0012(10) 0.0103(12)
C15 0.0220(13) 0.0177(12) 0.0183(12) -0.0002(9) -0.0015(10) 0.0046(10)
C16 0.0151(11) 0.0184(12) 0.0134(11) 0.0015(9) -0.0037(9) 0.0029(9)
C20 0.0132(11) 0.0153(11) 0.0147(11) 0.0002(9) -0.0033(9) 0.0024(9)
C21 0.0129(11) 0.0148(11) 0.0140(10) 0.0000(9) -0.0020(9) 0.0010(9)
C22 0.0177(12) 0.0135(11) 0.0208(12) 0.0000(9) 0.0000(10) 0.0015(9)
C23 0.0224(13) 0.0219(13) 0.0176(12) -0.0040(10) 0.0028(10) 0.0049(11)
C24 0.0207(13) 0.0265(13) 0.0204(12) 0.0048(10) 0.0033(10) 0.0009(11)
C25 0.0238(13) 0.0178(12) 0.0207(12) 0.0025(10) -0.0015(11) -0.0021(10)
C26 0.0200(13) 0.0138(11) 0.0161(11) -0.0013(9) -0.0025(9) 0.0019(9)

loop_
_atom_type_symbol
_atom_type_description
_atom_type_scat_dispersion_real
_atom_type_scat_dispersion_imag
_atom_type_scat_source
C C 0.0033 0.0016 'International Tables Vol C Tables 4.2.6.8 and 6.1.1.4'
H H 0.0000 0.0000 'International Tables Vol C Tables 4.2.6.8 and 6.1.1.4'
N N 0.0061 0.0033 'International Tables Vol C Tables 4.2.6.8 and 6.1.1.4'
O O 0.0106 0.0060 'International Tables Vol C Tables 4.2.6.8 and 6.1.1.4'
S S 0.1246 0.1234 'International Tables Vol C Tables 4.2.6.8 and 6.1.1.4'

loop_
_geom_angle_atom_site_label_1
_geom_angle_atom_site_label_2
_geom_angle_atom_site_label_3
_geom_angle
O1 S1 N1 107.13(10)
O1 S1 C11 105.22(10)
N1 S1 C11 101.17(10)
C20 N1 S1 122.10(16)
C20 N2 C16 123.5(2)
C20 N2 H2 118.7(18)
C16 N2 H2 117.8(18)
C12 C11 C16 120.6(2)
C12 C11 S1 118.74(18)
C16 C11 S1 120.58(18)
C13 C12 C11 119.7(2)
C13 C12 H12 119.0(16)
C11 C12 H12 121.4(16)
C12 C13 C14 119.7(2)
C12 C13 H13 117.3(16)
C14 C13 H13 123.0(16)
C15 C14 C13 121.0(2)
C15 C14 H14 119.4(16)
C13 C14 H14 119.6(16)
C14 C15 C16 119.6(2)
C14 C15 H15 120.4(17)
C16 C15 H15 120.0(17)
C11 C16 C15 119.3(2)
C11 C16 N2 120.1(2)
C15 C16 N2 120.6(2)
N1 C20 N2 125.2(2)
N1 C20 C21 117.0(2)
N2 C20 C21 117.78(19)
C26 C21 C22 119.4(2)
C26 C21 C20 122.2(2)
C22 C21 C20 118.35(19)
C23 C22 C21 120.0(2)
C23 C22 H22 121.1(16)
C21 C22 H22 118.9(16)
C22 C23 C24 120.6(2)
C22 C23 H23 119.0(18)
C24 C23 H23 120.3(18)
C25 C24 C23 119.4(2)
C25 C24 H24 120.9(16)
C23 C24 H24 119.7(16)
C24 C25 C26 120.5(2)
C24 C25 H25 120.9(16)
C26 C25 H25 118.7(16)
C25 C26 C21 120.0(2)
C25 C26 H26 119.1(16)
C21 C26 H26 120.9(16)

loop_
_geom_bond_atom_site_label_1
_geom_bond_atom_site_label_2
_geom_bond_distance
S1 O1 1.5036(17)
S1 N1 1.6610(19)
S1 C11 1.771(2)
N1 C20 1.311(3)
N2 C20 1.350(3)
N2 C16 1.398(3)
N2 H2 0.86(3)
C11 C12 1.393(3)
C11 C16 1.393(3)
C12 C13 1.382(4)
C12 H12 0.98(3)
C13 C14 1.391(4)
C13 H13 0.93(3)
C14 C15 1.381(4)
C14 H14 0.96(3)
C15 C16 1.397(3)
C15 H15 0.94(3)
C20 C21 1.486(3)
C21 C26 1.391(3)
C21 C22 1.397(3)
C22 C23 1.379(3)
C22 H22 0.96(3)
C23 C24 1.389(4)
C23 H23 0.88(3)
C24 C25 1.384(4)
C24 H24 0.97(3)
C25 C26 1.386(3)
C25 H25 0.96(3)
C26 H26 0.96(3)
